data_1537424
loop_
_publ_author_name
'Hoppe, R.'
'Blinne, K.'

_publ_section_title
;
 Erdalkalihexafluoroplumbate(IV)
;
_journal_name_full 'Zeitschrift fuer Anorganische und Allgemeine Chemie'
_journal_page_first 251
_journal_page_last 263
_journal_volume 293
_journal_year 1958
_chemical_formula_sum 'F6 Pb Sr'
_chemical_name_systematic 'Sr (Pb F6)'
_space_group_IT_number 131
_symmetry_space_group_name_Hall '-P 4c 2'
_symmetry_space_group_name_H-M 'P 42/m m c'
_cell_angle_alpha 90
_cell_angle_beta 90
_cell_angle_gamma 90
_cell_formula_units_Z 2
_cell_length_a 5.21
_cell_length_b 5.21
_cell_length_c 8.96
_cell_volume 243.211
_citation_journal_id_ASTM ZAACAB
_cod_data_source_file Hoppe_ZAACAB_1958_856.cif
_cod_data_source_block F6Pb1Sr1
_cod_original_cell_volume 243.2111
_cod_original_formula_sum 'F6 Pb1 Sr1'
_cod_database_code 1537424

loop_
_symmetry_equiv_pos_as_xyz
x,y,z
-y,x,z+1/2
-x,-y,z
y,-x,z+1/2
x,-y,-z
y,x,-z+1/2
-x,y,-z
-y,-x,-z+1/2
-x,-y,-z
y,-x,-z-1/2
x,y,-z
-y,x,-z-1/2
-x,y,z
-y,-x,z-1/2
x,-y,z
y,x,z-1/2

loop_
_atom_site_label
_atom_site_type_symbol
_atom_site_fract_x
_atom_site_fract_y
_atom_site_fract_z
_atom_site_occupancy
_atom_site_U_iso_or_equiv
Sr1 Sr+2 0 0 0 1 0.0
F3 F-1 0.196 0.196 0.25 1 0.0
F2 F-1 0 0.5 0.5 1 0.0
F1 F-1 0.5 0.5 0 1 0.0
Pb1 Pb+4 0.5 0.5 0.25 1 0.0
